data_4503778
loop_
_publ_author_name
'Breen, Meghan E.'
'Tameze, Shella L.'
'Dougherty, William G.'
'Kassel, W. Scott'
'Wheeler, Kraig A.'

_publ_section_title
;
 Structural Studies of Enantiomers, Racemates, and Quasiracemates.
 2-(3-Bromophenoxy)propionic Acid and 2-(3-Methoxyphenoxy)propionic Acid
;
_journal_issue 10
_journal_name_full 'Crystal Growth &amp; Design'
_journal_page_first 3863
_journal_paper_doi 10.1021/cg800449r
_journal_volume 8
_journal_year 2008
_chemical_absolute_configuration ad
_chemical_formula_moiety 'C10 H12 O4, C9 H9 Br O3'
_chemical_formula_sum 'C19 H21 Br O7'
_chemical_formula_weight 441.27
_chemical_name_systematic
; 
  (R)-2-(3-methoxyphenoxy)propanoic acid/ (S)-2-(3-bromophenoxy)propanoic acid
;
_space_group_IT_number 5
_symmetry_cell_setting monoclinic
_symmetry_space_group_name_Hall 'C 2y'
_symmetry_space_group_name_H-M 'C 1 2 1'
_atom_sites_solution_hydrogens geom
_atom_sites_solution_primary direct
_atom_sites_solution_secondary difmap
_audit_creation_method SHELXL-97
_cell_angle_alpha 90.00
_cell_angle_beta 90.605(7)
_cell_angle_gamma 90.00
_cell_formula_units_Z 4
_cell_length_a 33.191(3)
_cell_length_b 5.0850(5)
_cell_length_c 11.303(1)
_cell_measurement_reflns_used 66
_cell_measurement_temperature 213(2)
_cell_measurement_theta_max 25.164
_cell_measurement_theta_min 20.473
_cell_volume 1907.6(3)
_computing_cell_refinement XSCANS
_computing_data_collection 'XSCANS (Bruker, 1999)'
_computing_data_reduction 'XPREP (Bruker, 2001)'
_computing_molecular_graphics 'X-SEED (Barbour, 2001)'
_computing_publication_material X-SEED
_computing_structure_refinement 'SHELXL97 (Sheldrick, 1997)'
_computing_structure_solution 'SHELXS97 (Sheldrick, 1997)'
_diffrn_ambient_temperature 213(2)
_diffrn_measured_fraction_theta_full 0.770
_diffrn_measured_fraction_theta_max 0.770
_diffrn_measurement_device_type 'Bruker P4'
_diffrn_measurement_method '\q/2\q\ scans'
_diffrn_radiation_monochromator graphite
_diffrn_radiation_source 'fine-focus sealed tube'
_diffrn_radiation_type MoK\a
_diffrn_radiation_wavelength 0.71073
_diffrn_reflns_av_R_equivalents 0.0494
_diffrn_reflns_av_sigmaI/netI 0.0444
_diffrn_reflns_limit_h_max 42
_diffrn_reflns_limit_h_min -1
_diffrn_reflns_limit_k_max 6
_diffrn_reflns_limit_k_min -1
_diffrn_reflns_limit_l_max 14
_diffrn_reflns_limit_l_min -14
_diffrn_reflns_number 2442
_diffrn_reflns_theta_full 27.51
_diffrn_reflns_theta_max 27.51
_diffrn_reflns_theta_min 2.17
_diffrn_standards_decay_% 0
_diffrn_standards_interval_count 97
_diffrn_standards_number 3
_exptl_absorpt_coefficient_mu 2.193
_exptl_absorpt_correction_T_max 0.8797
_exptl_absorpt_correction_T_min 0.2323
_exptl_absorpt_correction_type analytical
_exptl_crystal_colour colorless
_exptl_crystal_density_diffrn 1.536
_exptl_crystal_density_method 'not measured'
_exptl_crystal_description 'transparent plates'
_exptl_crystal_F_000 904
_exptl_crystal_size_max 0.84
_exptl_crystal_size_mid 0.24
_exptl_crystal_size_min 0.06
_refine_diff_density_max 0.555
_refine_diff_density_min -0.345
_refine_diff_density_rms 0.068
_refine_ls_abs_structure_details 'Flack H D (1983), Acta Cryst. A39, 876-881'
_refine_ls_abs_structure_Flack -0.0(10)
_refine_ls_extinction_method none
_refine_ls_goodness_of_fit_ref 1.082
_refine_ls_hydrogen_treatment constr
_refine_ls_matrix_type full
_refine_ls_number_parameters 247
_refine_ls_number_reflns 1882
_refine_ls_number_restraints 1
_refine_ls_restrained_S_all 1.081
_refine_ls_R_factor_all 0.0476
_refine_ls_R_factor_gt 0.0365
_refine_ls_shift/su_max 0.001
_refine_ls_shift/su_mean 0.000
_refine_ls_structure_factor_coef Fsqd
_refine_ls_weighting_details 'calc w=1/[\s^2^(Fo^2^)+(0.0438P)^2^+2.1521P] where P=(Fo^2^+2Fc^2^)/3'
_refine_ls_weighting_scheme calc
_refine_ls_wR_factor_gt 0.0842
_refine_ls_wR_factor_ref 0.0889
_reflns_number_gt 1619
_reflns_number_total 1882
_reflns_threshold_expression >2sigma(I)
_cod_data_source_file cg800449r_si_001.cif
_cod_data_source_block c:2
_cod_depositor_comments
;
The following automatic conversions were performed:

'_symmetry_cell_setting' value 'Monoclinic' changed to 'monoclinic'
according to /home/saulius/struct/CIF-dictionaries/cif_core.dic
dictionary named 'cif_core.dic' version 2.4.1 from 2010-06-29.

Automatic conversion script
Id: cif_fix_values 1715 2011-07-08 13:25:40Z adriana 
;
_cod_original_sg_symbol_H-M 'C 2'
_cod_database_code 4503778

loop_
_symmetry_equiv_pos_as_xyz
'x, y, z'
'-x, y, -z'
'x+1/2, y+1/2, z'
'-x+1/2, y+1/2, -z'

loop_
_atom_site_label
_atom_site_type_symbol
_atom_site_fract_x
_atom_site_fract_y
_atom_site_fract_z
_atom_site_U_iso_or_equiv
_atom_site_adp_type
_atom_site_occupancy
_atom_site_symmetry_multiplicity
_atom_site_calc_flag
_atom_site_refinement_flags
O1A O 0.53023(10) 0.5010(8) 0.7351(3) 0.0381(10) Uani 1 1 d .
H1A H 0.5119 0.5664 0.7749 0.046 Uiso 1 1 calc R
O2A O 0.52932(11) 0.8916(8) 0.6459(3) 0.0389(9) Uani 1 1 d .
O3A O 0.60030(9) 0.7663(8) 0.5362(2) 0.0294(9) Uani 1 1 d .
O4A O 0.70300(11) 1.3867(9) 0.5590(3) 0.0422(10) Uani 1 1 d .
C1A C 0.54274(11) 0.6712(16) 0.6594(3) 0.0249(10) Uani 1 1 d .
C2A C 0.57680(13) 0.5609(10) 0.5822(4) 0.0264(12) Uani 1 1 d .
H2A H 0.5939 0.4379 0.6285 0.032 Uiso 1 1 calc R
C3A C 0.55806(15) 0.4216(12) 0.4769(4) 0.0333(13) Uani 1 1 d .
H3A1 H 0.5410 0.5434 0.4333 0.050 Uiso 1 1 calc R
H3A2 H 0.5420 0.2746 0.5041 0.050 Uiso 1 1 calc R
H3A3 H 0.5792 0.3574 0.4257 0.050 Uiso 1 1 calc R
C4A C 0.62697(13) 0.8941(11) 0.6109(4) 0.0249(11) Uani 1 1 d .
C5A C 0.65191(12) 1.0715(10) 0.5562(3) 0.0243(12) Uani 1 1 d .
H5A H 0.6500 1.0958 0.4739 0.029 Uiso 1 1 calc R
C6A C 0.67983(13) 1.2144(10) 0.6216(4) 0.0272(14) Uani 1 1 d .
C7A C 0.68300(12) 1.1782(16) 0.7431(3) 0.0324(13) Uani 1 1 d .
H7A H 0.7016 1.2756 0.7885 0.039 Uiso 1 1 calc R
C8A C 0.65786(15) 0.9937(13) 0.7960(4) 0.0372(14) Uani 1 1 d .
H8A H 0.6603 0.9643 0.8779 0.045 Uiso 1 1 calc R
C9A C 0.62951(14) 0.8528(12) 0.7321(4) 0.0322(13) Uani 1 1 d .
H9A H 0.6124 0.7322 0.7696 0.039 Uiso 1 1 calc R
C10A C 0.72936(15) 1.5302(12) 0.6115(5) 0.0397(14) Uani 1 1 d .
H10A H 0.7160 1.6486 0.6658 0.060 Uiso 1 1 calc R
H10B H 0.7440 1.6316 0.5533 0.060 Uiso 1 1 calc R
H10C H 0.7480 1.4190 0.6551 0.060 Uiso 1 1 calc R
Br1B Br 0.279486(13) 0.15226(15) 0.92974(4) 0.03524(13) Uani 1 1 d .
O1B O 0.46824(10) 1.0741(7) 0.7698(3) 0.0392(11) Uani 1 1 d .
H1B H 0.4866 1.0076 0.7303 0.047 Uiso 1 1 calc R
O2B O 0.46837(10) 0.6854(10) 0.8587(3) 0.0406(10) Uani 1 1 d .
O3B O 0.39645(9) 0.8105(7) 0.9629(2) 0.0263(8) Uani 1 1 d .
C1B C 0.45526(13) 0.9042(11) 0.8449(4) 0.0234(11) Uani 1 1 d .
C2B C 0.42155(13) 1.0142(11) 0.9210(4) 0.0251(11) Uani 1 1 d .
H2B H 0.4054 1.1432 0.8751 0.030 Uiso 1 1 calc R
C3B C 0.43985(13) 1.1442(18) 1.0286(4) 0.0357(11) Uani 1 1 d .
H3B1 H 0.4187 1.2231 1.0753 0.054 Uiso 1 1 calc R
H3B2 H 0.4586 1.2795 1.0039 0.054 Uiso 1 1 calc R
H3B3 H 0.4541 1.0139 1.0758 0.054 Uiso 1 1 calc R
C4B C 0.37010(11) 0.6925(12) 0.8845(3) 0.0235(12) Uani 1 1 d .
C5B C 0.34361(12) 0.5154(11) 0.9349(4) 0.0261(12) Uani 1 1 d .
H5B H 0.3444 0.4821 1.0167 0.031 Uiso 1 1 calc R
C6B C 0.31616(13) 0.3896(12) 0.8629(4) 0.0306(13) Uani 1 1 d .
C7B C 0.31467(14) 0.4324(12) 0.7426(4) 0.0327(13) Uani 1 1 d .
H7B H 0.2957 0.3449 0.6945 0.039 Uiso 1 1 calc R
C8B C 0.34152(14) 0.6054(14) 0.6949(4) 0.0389(17) Uani 1 1 d .
H8B H 0.3408 0.6362 0.6129 0.047 Uiso 1 1 calc R
C9B C 0.36974(14) 0.7366(11) 0.7643(4) 0.0317(14) Uani 1 1 d .
H9B H 0.3882 0.8532 0.7300 0.038 Uiso 1 1 calc R

loop_
_atom_site_aniso_label
_atom_site_aniso_U_11
_atom_site_aniso_U_22
_atom_site_aniso_U_33
_atom_site_aniso_U_23
_atom_site_aniso_U_13
_atom_site_aniso_U_12
O1A 0.0315(17) 0.042(2) 0.0411(18) 0.0126(19) 0.0164(15) 0.008(2)
O2A 0.040(2) 0.029(2) 0.048(2) 0.0031(19) 0.0199(16) 0.012(2)
O3A 0.0211(14) 0.046(2) 0.0208(13) -0.0026(15) 0.0033(12) -0.0021(18)
O4A 0.049(2) 0.055(3) 0.0229(15) 0.0087(19) 0.0100(14) -0.004(3)
C1A 0.0156(17) 0.032(3) 0.0269(18) 0.000(3) 0.0029(15) -0.011(4)
C2A 0.022(2) 0.032(3) 0.0246(19) 0.005(2) 0.0036(17) -0.009(3)
C3A 0.032(2) 0.037(3) 0.031(2) -0.010(2) 0.0011(19) -0.008(3)
C4A 0.023(2) 0.028(3) 0.0237(19) 0.000(2) 0.0023(17) 0.003(3)
C5A 0.0204(19) 0.032(3) 0.0206(18) -0.0007(19) 0.0027(16) 0.007(2)
C6A 0.028(2) 0.026(4) 0.028(2) -0.004(2) 0.0063(17) 0.007(3)
C7A 0.030(2) 0.043(3) 0.0247(18) -0.001(3) 0.0001(16) -0.009(4)
C8A 0.041(3) 0.050(4) 0.021(2) 0.000(3) 0.004(2) -0.007(3)
C9A 0.029(2) 0.044(3) 0.024(2) 0.003(2) 0.0074(18) -0.005(3)
C10A 0.035(3) 0.027(3) 0.058(3) 0.012(3) 0.030(2) 0.006(3)
Br1B 0.0303(2) 0.0419(3) 0.03353(19) 0.0037(4) 0.00299(15) -0.0087(4)
O1B 0.0330(16) 0.043(3) 0.0419(17) 0.0088(18) 0.0190(14) 0.005(2)
O2B 0.0406(18) 0.031(2) 0.0508(18) 0.009(2) 0.0202(15) 0.009(3)
O3B 0.0256(15) 0.033(2) 0.0202(13) -0.0005(16) 0.0027(12) -0.0068(19)
C1B 0.023(2) 0.025(3) 0.022(2) 0.000(2) 0.0004(17) -0.002(3)
C2B 0.023(2) 0.027(3) 0.025(2) -0.003(2) 0.0050(17) 0.001(3)
C3B 0.034(2) 0.038(3) 0.036(2) -0.010(4) 0.0091(17) -0.012(5)
C4B 0.0177(17) 0.030(4) 0.0231(17) -0.003(2) 0.0041(14) -0.001(3)
C5B 0.019(2) 0.034(3) 0.025(2) -0.003(2) 0.0050(17) 0.008(3)
C6B 0.019(2) 0.038(3) 0.035(2) 0.000(3) 0.0076(18) 0.003(3)
C7B 0.034(3) 0.037(3) 0.026(2) 0.005(2) -0.0037(19) -0.007(3)
C8B 0.041(2) 0.054(5) 0.0212(18) 0.002(3) 0.0013(18) -0.011(4)
C9B 0.029(2) 0.041(4) 0.025(2) 0.003(2) 0.0063(18) -0.007(3)

loop_
_atom_type_symbol
_atom_type_description
_atom_type_scat_dispersion_real
_atom_type_scat_dispersion_imag
_atom_type_scat_source
C C 0.0033 0.0016 'International Tables Vol C Tables 4.2.6.8 and 6.1.1.4'
H H 0.0000 0.0000 'International Tables Vol C Tables 4.2.6.8 and 6.1.1.4'
O O 0.0106 0.0060 'International Tables Vol C Tables 4.2.6.8 and 6.1.1.4'
Br Br -0.2901 2.4595 'International Tables Vol C Tables 4.2.6.8 and 6.1.1.4'

loop_
_geom_angle_atom_site_label_1
_geom_angle_atom_site_label_2
_geom_angle_atom_site_label_3
_geom_angle
C1A O1A H1A 109.5
C4A O3A C2A 118.6(3)
C10A O4A C6A 120.7(4)
O2A C1A O1A 125.7(4)
O2A C1A C2A 122.3(5)
O1A C1A C2A 112.0(6)
O3A C2A C3A 106.4(3)
O3A C2A C1A 110.6(5)
C3A C2A C1A 108.6(4)
O3A C2A H2A 110.4
C3A C2A H2A 110.4
C1A C2A H2A 110.4
C2A C3A H3A1 109.5
C2A C3A H3A2 109.5
H3A1 C3A H3A2 109.5
C2A C3A H3A3 109.5
H3A1 C3A H3A3 109.5
H3A2 C3A H3A3 109.5
C5A C4A O3A 114.7(4)
C5A C4A C9A 120.8(4)
O3A C4A C9A 124.4(4)
C4A C5A C6A 120.4(4)
C4A C5A H5A 119.8
C6A C5A H5A 119.8
O4A C6A C5A 115.9(4)
O4A C6A C7A 124.0(4)
C5A C6A C7A 120.1(5)
C6A C7A C8A 118.3(5)
C6A C7A H7A 120.9
C8A C7A H7A 120.9
C9A C8A C7A 122.2(4)
C9A C8A H8A 118.9
C7A C8A H8A 118.9
C8A C9A C4A 118.2(5)
C8A C9A H9A 120.9
C4A C9A H9A 120.9
O4A C10A H10A 109.5
O4A C10A H10B 109.5
H10A C10A H10B 109.5
O4A C10A H10C 109.5
H10A C10A H10C 109.5
H10B C10A H10C 109.5
C1B O1B H1B 109.5
C4B O3B C2B 118.5(3)
O2B C1B O1B 125.6(4)
O2B C1B C2B 122.1(4)
O1B C1B C2B 112.2(4)
O3B C2B C3B 106.6(4)
O3B C2B C1B 111.0(4)
C3B C2B C1B 108.9(4)
O3B C2B H2B 110.1
C3B C2B H2B 110.1
C1B C2B H2B 110.1
C2B C3B H3B1 109.5
C2B C3B H3B2 109.5
H3B1 C3B H3B2 109.5
C2B C3B H3B3 109.5
H3B1 C3B H3B3 109.5
H3B2 C3B H3B3 109.5
O3B C4B C9B 124.3(4)
O3B C4B C5B 114.9(3)
C9B C4B C5B 120.8(4)
C6B C5B C4B 118.6(4)
C6B C5B H5B 120.7
C4B C5B H5B 120.7
C5B C6B C7B 121.9(5)
C5B C6B Br1B 119.3(4)
C7B C6B Br1B 118.8(4)
C8B C7B C6B 118.3(5)
C8B C7B H7B 120.8
C6B C7B H7B 120.8
C7B C8B C9B 121.7(4)
C7B C8B H8B 119.1
C9B C8B H8B 119.1
C4B C9B C8B 118.6(5)
C4B C9B H9B 120.7
C8B C9B H9B 120.7

loop_
_geom_bond_atom_site_label_1
_geom_bond_atom_site_label_2
_geom_bond_distance
O1A C1A 1.289(7)
O1A H1A 0.8300
O2A C1A 1.215(9)
O3A C4A 1.380(5)
O3A C2A 1.407(6)
O4A C10A 1.280(7)
O4A C6A 1.368(6)
C1A C2A 1.542(6)
C2A C3A 1.513(6)
C2A H2A 0.9900
C3A H3A1 0.9700
C3A H3A2 0.9700
C3A H3A3 0.9700
C4A C5A 1.375(7)
C4A C9A 1.387(6)
C5A C6A 1.385(6)
C5A H5A 0.9400
C6A C7A 1.388(6)
C7A C8A 1.395(9)
C7A H7A 0.9400
C8A C9A 1.381(7)
C8A H8A 0.9400
C9A H9A 0.9400
C10A H10A 0.9700
C10A H10B 0.9700
C10A H10C 0.9700
Br1B C6B 1.878(5)
O1B C1B 1.288(6)
O1B H1B 0.8300
O2B C1B 1.204(7)
O3B C4B 1.376(5)
O3B C2B 1.414(6)
C1B C2B 1.525(6)
C2B C3B 1.506(7)
C2B H2B 0.9900
C3B H3B1 0.9700
C3B H3B2 0.9700
C3B H3B3 0.9700
C4B C9B 1.377(6)
C4B C5B 1.385(7)
C5B C6B 1.373(7)
C5B H5B 0.9400
C6B C7B 1.377(6)
C7B C8B 1.367(8)
C7B H7B 0.9400
C8B C9B 1.386(7)
C8B H8B 0.9400
C9B H9B 0.9400

loop_
_geom_hbond_atom_site_label_D
_geom_hbond_atom_site_label_H
_geom_hbond_atom_site_label_A
_geom_hbond_distance_DH
_geom_hbond_distance_HA
_geom_hbond_distance_DA
_geom_hbond_angle_DHA
O1A H1A O2B 0.83 1.84 2.666(5) 174.7
O1B H1B O2A 0.83 1.82 2.644(5) 174.5

loop_
_geom_torsion_atom_site_label_1
_geom_torsion_atom_site_label_2
_geom_torsion_atom_site_label_3
_geom_torsion_atom_site_label_4
_geom_torsion
C4A O3A C2A C3A -167.6(4)
C4A O3A C2A C1A 74.7(5)
O2A C1A C2A O3A 25.3(6)
O1A C1A C2A O3A -156.5(4)
O2A C1A C2A C3A -91.1(6)
O1A C1A C2A C3A 87.1(5)
C2A O3A C4A C5A 173.0(4)
C2A O3A C4A C9A -6.9(7)
O3A C4A C5A C6A 179.4(4)
C9A C4A C5A C6A -0.7(8)
C10A O4A C6A C5A 179.2(5)
C10A O4A C6A C7A -0.8(8)
C4A C5A C6A O4A -179.6(4)
C4A C5A C6A C7A 0.4(7)
O4A C6A C7A C8A -179.2(5)
C5A C6A C7A C8A 0.8(8)
C6A C7A C8A C9A -1.7(9)
C7A C8A C9A C4A 1.5(9)
C5A C4A C9A C8A -0.3(8)
O3A C4A C9A C8A 179.6(5)
C4B O3B C2B C3B 167.7(4)
C4B O3B C2B C1B -73.8(5)
O2B C1B C2B O3B -28.0(6)
O1B C1B C2B O3B 154.2(4)
O2B C1B C2B C3B 89.0(6)
O1B C1B C2B C3B -88.7(5)
C2B O3B C4B C9B 8.3(7)
C2B O3B C4B C5B -173.3(4)
O3B C4B C5B C6B 179.7(4)
C9B C4B C5B C6B -1.8(8)
C4B C5B C6B C7B 0.8(8)
C4B C5B C6B Br1B -179.2(4)
C5B C6B C7B C8B 0.1(9)
Br1B C6B C7B C8B -180.0(5)
C6B C7B C8B C9B -0.1(9)
O3B C4B C9B C8B -179.9(5)
C5B C4B C9B C8B 1.8(8)
C7B C8B C9B C4B -0.8(9)
